data_4339411
loop_
_publ_author_name
'Boshra, Ramez'
'Venkatasubbaiah, Krishnan'
'Doshi, Ami'
'Lalancette, Roger A.'
'Kakalis, Lazaros'
'J\"akle, Frieder'

_publ_section_title
;
 Simultaneous fluoride binding to ferrocene-based heteronuclear bidentate
 Lewis acids.
;
_journal_issue 24
_journal_name_full 'Inorganic chemistry'
_journal_page_first 10174
_journal_page_last 10186
_journal_paper_doi 10.1021/ic7013754
_journal_volume 46
_journal_year 2007
_chemical_formula_moiety '2(C23 H36 B F2 Fe K O6),H2O'
_chemical_formula_sum 'C23 H37 B F2 Fe K O6.5'
_chemical_formula_weight 561.28
_chemical_name_systematic
;
 ?
;
_space_group_IT_number 33
_symmetry_cell_setting orthorhombic
_symmetry_space_group_name_Hall 'P 2c -2n'
_symmetry_space_group_name_H-M 'P n a 21'
_atom_sites_solution_hydrogens geom
_atom_sites_solution_primary direct
_atom_sites_solution_secondary difmap
_audit_creation_method SHELXL-97
_cell_angle_alpha 90.00
_cell_angle_beta 90.00
_cell_angle_gamma 90.00
_cell_formula_units_Z 8
_cell_length_a 30.9945(3)
_cell_length_b 8.4549(1)
_cell_length_c 19.7835(2)
_cell_measurement_reflns_used 8821
_cell_measurement_temperature 100(2)
_cell_measurement_theta_max 68.10
_cell_measurement_theta_min 2.85
_cell_volume 5184.37(9)
_computing_cell_refinement 'APEX 2'
_computing_data_collection 'APEX 2 (Bruker, 2006)'
_computing_data_reduction 'SAINT (Bruker, 2005)'
_computing_molecular_graphics 'SHELXTL (Bruker, 2004)'
_computing_publication_material SHELXTL
_computing_structure_refinement 'SHELXL (Sheldrick, 2004)'
_computing_structure_solution 'SHELXS (Sheldrick, 2004)'
_diffrn_ambient_temperature 100(2)
_diffrn_measured_fraction_theta_full 0.982
_diffrn_measured_fraction_theta_max 0.982
_diffrn_measurement_device_type 'Bruker SMART CCD area-detector'
_diffrn_measurement_method '\f and \w'
_diffrn_radiation_monochromator graphite
_diffrn_radiation_source 'fine-focus sealed tube'
_diffrn_radiation_type CuK\a
_diffrn_radiation_wavelength 1.54178
_diffrn_reflns_av_R_equivalents 0.0262
_diffrn_reflns_av_sigmaI/netI 0.0311
_diffrn_reflns_limit_h_max 37
_diffrn_reflns_limit_h_min -37
_diffrn_reflns_limit_k_max 8
_diffrn_reflns_limit_k_min -9
_diffrn_reflns_limit_l_max 23
_diffrn_reflns_limit_l_min -23
_diffrn_reflns_number 34548
_diffrn_reflns_theta_full 68.10
_diffrn_reflns_theta_max 68.10
_diffrn_reflns_theta_min 2.85
_exptl_absorpt_coefficient_mu 6.559
_exptl_absorpt_correction_T_max 0.3537
_exptl_absorpt_correction_T_min 0.1789
_exptl_absorpt_correction_type numerical
_exptl_absorpt_process_details '(SADABS; Blessing, 1995)'
_exptl_crystal_colour Orange
_exptl_crystal_density_diffrn 1.438
_exptl_crystal_density_method 'not measured'
_exptl_crystal_description Block
_exptl_crystal_F_000 2360
_exptl_crystal_size_max 0.40
_exptl_crystal_size_mid 0.21
_exptl_crystal_size_min 0.20
_refine_diff_density_max 0.587
_refine_diff_density_min -0.515
_refine_diff_density_rms 0.050
_refine_ls_abs_structure_details 'Flack H D (1983), Acta Cryst. A39, 876-881'
_refine_ls_abs_structure_Flack 0.725(4)
_refine_ls_goodness_of_fit_ref 1.030
_refine_ls_hydrogen_treatment constr
_refine_ls_matrix_type full
_refine_ls_number_parameters 626
_refine_ls_number_reflns 8815
_refine_ls_number_restraints 1
_refine_ls_restrained_S_all 1.029
_refine_ls_R_factor_all 0.0307
_refine_ls_R_factor_gt 0.0291
_refine_ls_shift/su_max 0.002
_refine_ls_shift/su_mean 0.000
_refine_ls_structure_factor_coef Fsqd
_refine_ls_weighting_details 'calc w=1/[\s^2^(Fo^2^)+(0.0478P)^2^+1.3159P] where P=(Fo^2^+2Fc^2^)/3'
_refine_ls_weighting_scheme calc
_refine_ls_wR_factor_gt 0.0760
_refine_ls_wR_factor_ref 0.0770
_reflns_number_gt 8474
_reflns_number_total 8815
_reflns_threshold_expression >2sigma(I)
_cod_data_source_file ic7013754-file004.cif
_cod_data_source_block 3-2F
_cod_depositor_comments
;
The following automatic conversions were performed:

'_symmetry_cell_setting' value 'Orthorhombic' changed to
'orthorhombic' according to
/usr/data/users/saulius/automatic-downloads/retrospective/ACS/lib/dictionaries/cif_core.dic
dictionary named 'cif_core.dic' version 2.4.2 from
2011-04-26.

'_exptl_absorpt_correction_type' value 'Numerical'
changed to 'numerical' according to
/usr/data/users/saulius/automatic-downloads/retrospective/ACS/lib/dictionaries/cif_core.dic
dictionary named 'cif_core.dic' version 2.4.2 from 2011-04-26.

Automatic conversion script
Id: cif_fix_values 2281 2013-09-26 08:29:07Z andrius 
;
_cod_original_sg_symbol_H-M Pna2(1)
_cod_database_code 4339411

loop_
_symmetry_equiv_pos_as_xyz
'x, y, z'
'-x, -y, z+1/2'
'x+1/2, -y+1/2, z'
'-x+1/2, y+1/2, z+1/2'

loop_
_atom_site_label
_atom_site_type_symbol
_atom_site_fract_x
_atom_site_fract_y
_atom_site_fract_z
_atom_site_U_iso_or_equiv
_atom_site_adp_type
_atom_site_occupancy
_atom_site_symmetry_multiplicity
_atom_site_calc_flag
_atom_site_refinement_flags
B1 B 0.11998(10) 0.9640(4) 0.17934(15) 0.0280(7) Uani 1 1 d .
C1 C 0.13427(8) 1.0777(3) 0.24143(13) 0.0238(5) Uani 1 1 d .
F1 F 0.11137(5) 1.05717(19) 0.11976(8) 0.0292(3) Uani 1 1 d .
Fe1 Fe 0.096153(11) 1.24074(4) 0.293980(19) 0.01779(9) Uani 1 1 d .
K1 K 0.151542(15) 0.83706(7) 0.02715(3) 0.02341(13) Uani 1 1 d .
O1 O 0.22166(6) 0.6013(2) 0.02292(10) 0.0287(4) Uani 1 1 d .
B2 B 0.36553(13) 0.9600(4) 0.08283(17) 0.0375(8) Uani 1 1 d .
C2 C 0.15249(8) 1.2333(3) 0.23921(15) 0.0246(6) Uani 1 1 d .
H2 H 0.1580 1.2948 0.1969 0.030 Uiso 1 1 calc R
F2 F 0.15707(6) 0.8667(2) 0.15996(9) 0.0467(5) Uani 1 1 d .
Fe2 Fe 0.396762(11) 1.23793(4) -0.023911(19) 0.01776(9) Uani 1 1 d .
K2 K 0.347732(15) 0.83787(7) 0.23418(3) 0.02068(12) Uani 1 1 d .
O2 O 0.23012(5) 0.8825(2) -0.04985(10) 0.0289(4) Uani 1 1 d .
C3 C 0.16009(7) 1.2903(3) 0.30595(14) 0.0236(5) Uani 1 1 d .
H3 H 0.1728 1.3949 0.3185 0.028 Uiso 1 1 calc R
F3 F 0.38187(5) 1.04564(19) 0.13958(7) 0.0283(3) Uani 1 1 d .
O3 O 0.16186(6) 1.0968(2) -0.06250(9) 0.0255(4) Uani 1 1 d .
C4 C 0.14682(7) 1.1683(3) 0.35169(14) 0.0220(6) Uani 1 1 d .
H4 H 0.1486 1.1722 0.4021 0.026 Uiso 1 1 calc R
F4 F 0.32422(10) 0.9013(4) 0.10900(11) 0.1090(14) Uani 1 1 d .
O4 O 0.07759(5) 0.9757(2) -0.04695(9) 0.0269(4) Uani 1 1 d .
C5 C 0.13092(7) 1.0397(3) 0.31203(13) 0.0216(5) Uani 1 1 d .
H5 H 0.1189 0.9390 0.3306 0.026 Uiso 1 1 calc R
O5 O 0.06940(5) 0.6971(2) 0.02903(10) 0.0282(4) Uani 1 1 d .
C6 C 0.03778(8) 1.2452(3) 0.24544(15) 0.0250(6) Uani 1 1 d .
H6 H 0.0302 1.1855 0.2035 0.030 Uiso 1 1 calc R
O6 O 0.13668(6) 0.4781(2) 0.03336(9) 0.0281(4) Uani 1 1 d .
C7 C 0.05544(7) 1.3996(3) 0.24822(13) 0.0229(5) Uani 1 1 d .
H7 H 0.0627 1.4676 0.2084 0.028 Uiso 1 1 calc R
O7 O 0.32106(6) 0.5001(2) 0.21905(9) 0.0300(4) Uani 1 1 d .
C8 C 0.06183(7) 1.4401(3) 0.31715(13) 0.0221(5) Uani 1 1 d .
H8 H 0.0741 1.5418 0.3344 0.027 Uiso 1 1 calc R
O8 O 0.28409(6) 1.0044(2) 0.31448(10) 0.0307(4) Uani 1 1 d .
C9 C 0.04798(7) 1.3098(3) 0.35738(13) 0.0218(5) Uani 1 1 d .
H9 H 0.0485 1.3042 0.4079 0.026 Uiso 1 1 calc R
O9 O 0.37115(6) 1.0950(2) 0.31693(9) 0.0276(4) Uani 1 1 d .
C10 C 0.03314(7) 1.1895(3) 0.31300(14) 0.0235(5) Uani 1 1 d .
H10 H 0.0215 1.0841 0.3268 0.028 Uiso 1 1 calc R
O10 O 0.43333(5) 0.8597(2) 0.29441(10) 0.0310(4) Uani 1 1 d .
C11 C 0.08054(12) 0.8479(4) 0.19701(16) 0.0410(7) Uani 1 1 d .
H11A H 0.0554 0.9107 0.2103 0.061 Uiso 1 1 calc R
H11B H 0.0888 0.7779 0.2343 0.061 Uiso 1 1 calc R
H11C H 0.0734 0.7842 0.1572 0.061 Uiso 1 1 calc R
O11 O 0.40894(6) 0.5897(2) 0.22286(10) 0.0310(4) Uani 1 1 d .
C12 C 0.25980(8) 0.6384(4) -0.01416(17) 0.0372(7) Uani 1 1 d .
H12A H 0.2572 0.5985 -0.0610 0.045 Uiso 1 1 calc R
H12B H 0.2851 0.5872 0.0072 0.045 Uiso 1 1 calc R
O12 O 0.26112(6) 0.7394(2) 0.23841(10) 0.0301(4) Uani 1 1 d .
C13 C 0.26561(9) 0.8121(4) -0.0147(2) 0.0432(8) Uani 1 1 d .
H13A H 0.2668 0.8525 0.0322 0.052 Uiso 1 1 calc R
H13B H 0.2930 0.8395 -0.0376 0.052 Uiso 1 1 calc R
C14 C 0.23681(8) 1.0458(3) -0.06195(14) 0.0290(6) Uani 1 1 d .
H14A H 0.2642 1.0616 -0.0868 0.035 Uiso 1 1 calc R
H14B H 0.2387 1.1033 -0.0185 0.035 Uiso 1 1 calc R
C15 C 0.19994(8) 1.1080(3) -0.10263(13) 0.0259(5) Uani 1 1 d .
H15A H 0.2053 1.2196 -0.1153 0.031 Uiso 1 1 calc R
H15B H 0.1966 1.0453 -0.1446 0.031 Uiso 1 1 calc R
C16 C 0.12547(8) 1.1623(3) -0.09604(13) 0.0277(5) Uani 1 1 d .
H16A H 0.1211 1.1089 -0.1401 0.033 Uiso 1 1 calc R
H16B H 0.1302 1.2764 -0.1046 0.033 Uiso 1 1 calc R
C17 C 0.08666(9) 1.1401(3) -0.05247(15) 0.0305(6) Uani 1 1 d .
H17A H 0.0920 1.1852 -0.0071 0.037 Uiso 1 1 calc R
H17B H 0.0616 1.1957 -0.0726 0.037 Uiso 1 1 calc R
C18 C 0.04180(8) 0.9482(4) -0.00241(14) 0.0313(6) Uani 1 1 d .
H18A H 0.0160 1.0045 -0.0193 0.038 Uiso 1 1 calc R
H18B H 0.0486 0.9889 0.0433 0.038 Uiso 1 1 calc R
C19 C 0.03301(9) 0.7748(4) 0.00093(15) 0.0323(6) Uani 1 1 d .
H19A H 0.0073 0.7548 0.0293 0.039 Uiso 1 1 calc R
H19B H 0.0272 0.7334 -0.0450 0.039 Uiso 1 1 calc R
C20 C 0.06194(9) 0.5355(4) 0.04391(14) 0.0317(6) Uani 1 1 d .
H20A H 0.0560 0.4765 0.0017 0.038 Uiso 1 1 calc R
H20B H 0.0365 0.5250 0.0739 0.038 Uiso 1 1 calc R
C21 C 0.10110(9) 0.4693(4) 0.07797(14) 0.0316(6) Uani 1 1 d .
H21A H 0.1074 0.5301 0.1196 0.038 Uiso 1 1 calc R
H21B H 0.0959 0.3578 0.0908 0.038 Uiso 1 1 calc R
C22 C 0.17374(9) 0.4046(3) 0.06204(14) 0.0309(6) Uani 1 1 d .
H22A H 0.1690 0.2890 0.0651 0.037 Uiso 1 1 calc R
H22B H 0.1786 0.4457 0.1083 0.037 Uiso 1 1 calc R
C23 C 0.21249(9) 0.4374(3) 0.01927(14) 0.0301(6) Uani 1 1 d .
H23A H 0.2375 0.3756 0.0358 0.036 Uiso 1 1 calc R
H23B H 0.2067 0.4066 -0.0282 0.036 Uiso 1 1 calc R
C24 C 0.35550(8) 1.0731(3) 0.01877(14) 0.0245(6) Uani 1 1 d .
C25 C 0.33618(8) 1.2270(3) 0.01729(15) 0.0260(6) Uani 1 1 d .
H25 H 0.3265 1.2874 0.0580 0.031 Uiso 1 1 calc R
C26 C 0.33412(8) 1.2832(3) -0.05021(14) 0.0238(5) Uani 1 1 d .
H26 H 0.3222 1.3874 -0.0651 0.029 Uiso 1 1 calc R
C27 C 0.35171(7) 1.1643(3) -0.09294(14) 0.0214(6) Uani 1 1 d .
H27 H 0.3544 1.1692 -0.1433 0.026 Uiso 1 1 calc R
C28 C 0.36461(8) 1.0367(3) -0.05049(13) 0.0221(5) Uani 1 1 d .
H28 H 0.3787 0.9371 -0.0666 0.027 Uiso 1 1 calc R
C29 C 0.45074(8) 1.2407(3) 0.03455(15) 0.0260(6) Uani 1 1 d .
H29 H 0.4553 1.1790 0.0771 0.031 Uiso 1 1 calc R
C30 C 0.43300(7) 1.3954(3) 0.03005(14) 0.0241(5) Uani 1 1 d .
H30 H 0.4227 1.4614 0.0688 0.029 Uiso 1 1 calc R
C31 C 0.43225(7) 1.4391(3) -0.03930(13) 0.0230(5) Uani 1 1 d .
H31 H 0.4211 1.5412 -0.0579 0.028 Uiso 1 1 calc R
C32 C 0.44955(7) 1.3123(3) -0.07772(14) 0.0247(6) Uani 1 1 d .
H32 H 0.4529 1.3092 -0.1280 0.030 Uiso 1 1 calc R
C33 C 0.46109(7) 1.1896(3) -0.03174(15) 0.0273(6) Uani 1 1 d .
H33 H 0.4740 1.0852 -0.0441 0.033 Uiso 1 1 calc R
C34 C 0.3962(2) 0.8153(5) 0.0652(2) 0.114(3) Uani 1 1 d .
H34A H 0.3810 0.7423 0.0349 0.172 Uiso 1 1 calc R
H34B H 0.4041 0.7599 0.1069 0.172 Uiso 1 1 calc R
H34C H 0.4223 0.8544 0.0428 0.172 Uiso 1 1 calc R
C35 C 0.28170(10) 0.5048(4) 0.18222(15) 0.0390(7) Uani 1 1 d .
H35A H 0.2726 0.3961 0.1702 0.047 Uiso 1 1 calc R
H35B H 0.2857 0.5657 0.1399 0.047 Uiso 1 1 calc R
C36 C 0.24798(9) 0.5815(4) 0.22498(16) 0.0362(6) Uani 1 1 d .
H36A H 0.2199 0.5813 0.2010 0.043 Uiso 1 1 calc R
H36B H 0.2445 0.5226 0.2679 0.043 Uiso 1 1 calc R
C37 C 0.23002(8) 0.8253(4) 0.27680(16) 0.0336(7) Uani 1 1 d .
H37A H 0.2281 0.7814 0.3231 0.040 Uiso 1 1 calc R
H37B H 0.2013 0.8165 0.2553 0.040 Uiso 1 1 calc R
C38 C 0.24342(9) 0.9929(4) 0.27965(19) 0.0434(8) Uani 1 1 d .
H38A H 0.2463 1.0356 0.2333 0.052 Uiso 1 1 calc R
H38B H 0.2213 1.0559 0.3037 0.052 Uiso 1 1 calc R
C39 C 0.29733(9) 1.1656(3) 0.31798(17) 0.0376(7) Uani 1 1 d .
H39A H 0.2751 1.2294 0.3413 0.045 Uiso 1 1 calc R
H39B H 0.3013 1.2087 0.2719 0.045 Uiso 1 1 calc R
C40 C 0.33890(10) 1.1722(3) 0.35616(15) 0.0352(7) Uani 1 1 d .
H40A H 0.3472 1.2836 0.3644 0.042 Uiso 1 1 calc R
H40B H 0.3357 1.1188 0.4004 0.042 Uiso 1 1 calc R
C41 C 0.41238(10) 1.0994(4) 0.34725(15) 0.0351(7) Uani 1 1 d .
H41A H 0.4118 1.0420 0.3909 0.042 Uiso 1 1 calc R
H41B H 0.4209 1.2103 0.3561 0.042 Uiso 1 1 calc R
C42 C 0.44375(8) 1.0242(4) 0.30073(17) 0.0366(7) Uani 1 1 d .
H42A H 0.4424 1.0758 0.2559 0.044 Uiso 1 1 calc R
H42B H 0.4734 1.0363 0.3187 0.044 Uiso 1 1 calc R
C43 C 0.46262(9) 0.7784(4) 0.25169(19) 0.0410(8) Uani 1 1 d .
H43A H 0.4925 0.7922 0.2684 0.049 Uiso 1 1 calc R
H43B H 0.4610 0.8216 0.2052 0.049 Uiso 1 1 calc R
C44 C 0.45100(9) 0.6077(4) 0.25142(17) 0.0392(7) Uani 1 1 d .
H44A H 0.4723 0.5474 0.2244 0.047 Uiso 1 1 calc R
H44B H 0.4513 0.5660 0.2982 0.047 Uiso 1 1 calc R
C45 C 0.39569(10) 0.4294(3) 0.21955(16) 0.0352(7) Uani 1 1 d .
H45A H 0.3919 0.3868 0.2658 0.042 Uiso 1 1 calc R
H45B H 0.4180 0.3656 0.1963 0.042 Uiso 1 1 calc R
C46 C 0.35399(10) 0.4201(4) 0.18161(15) 0.0364(7) Uani 1 1 d .
H46A H 0.3573 0.4699 0.1366 0.044 Uiso 1 1 calc R
H46B H 0.3458 0.3080 0.1749 0.044 Uiso 1 1 calc R
O50 O 0.23161(18) 1.0639(8) 0.1091(2) 0.162(3) Uani 1 1 d .
H50A H 0.2080 1.0200 0.1250 0.243 Uiso 1 1 d .
H50B H 0.2570 1.0180 0.1090 0.243 Uiso 1 1 d .

loop_
_atom_site_aniso_label
_atom_site_aniso_U_11
_atom_site_aniso_U_22
_atom_site_aniso_U_33
_atom_site_aniso_U_23
_atom_site_aniso_U_13
_atom_site_aniso_U_12
B1 0.0357(15) 0.0257(17) 0.0227(14) -0.0015(12) 0.0037(12) 0.0100(13)
C1 0.0211(11) 0.0233(14) 0.0270(13) 0.0024(10) 0.0023(10) 0.0080(10)
F1 0.0330(8) 0.0302(9) 0.0244(7) 0.0023(6) -0.0044(6) 0.0005(6)
Fe1 0.01736(18) 0.0162(2) 0.01979(19) -0.00021(15) 0.00096(14) 0.00172(13)
K1 0.0255(3) 0.0237(3) 0.0211(2) -0.0004(2) 0.0003(2) 0.00328(19)
O1 0.0286(9) 0.0216(10) 0.0360(10) 0.0014(8) 0.0027(8) 0.0023(7)
B2 0.062(2) 0.0293(18) 0.0214(14) 0.0015(13) -0.0054(15) -0.0180(16)
C2 0.0193(12) 0.0284(16) 0.0262(14) 0.0048(11) 0.0067(10) 0.0080(10)
F2 0.0561(11) 0.0553(13) 0.0288(9) -0.0137(8) -0.0080(8) 0.0340(9)
Fe2 0.01716(17) 0.0161(2) 0.02007(19) 0.00028(16) 0.00009(15) -0.00150(13)
K2 0.0205(2) 0.0211(3) 0.0205(2) 0.0009(2) 0.00032(19) 0.00028(18)
O2 0.0186(8) 0.0245(10) 0.0436(10) 0.0048(8) -0.0033(7) 0.0001(7)
C3 0.0134(10) 0.0245(14) 0.0328(14) -0.0001(12) 0.0026(10) 0.0020(9)
F3 0.0339(8) 0.0277(8) 0.0232(7) -0.0011(6) -0.0039(6) -0.0058(6)
O3 0.0269(8) 0.0244(10) 0.0251(9) 0.0024(7) -0.0009(7) 0.0020(7)
C4 0.0179(11) 0.0232(16) 0.0248(13) -0.0002(11) -0.0008(9) 0.0046(9)
F4 0.115(2) 0.169(3) 0.0433(12) 0.0614(16) -0.0445(14) -0.118(2)
O4 0.0218(8) 0.0291(10) 0.0297(9) -0.0025(7) 0.0012(7) 0.0047(7)
C5 0.0203(11) 0.0198(13) 0.0248(13) 0.0012(10) 0.0014(10) 0.0067(9)
O5 0.0237(8) 0.0289(11) 0.0319(9) -0.0002(8) -0.0009(8) -0.0019(7)
C6 0.0200(12) 0.0265(16) 0.0284(13) -0.0040(10) -0.0063(10) 0.0029(9)
O6 0.0334(9) 0.0251(10) 0.0257(9) 0.0038(8) 0.0009(8) -0.0020(7)
C7 0.0193(10) 0.0215(14) 0.0281(13) 0.0028(10) 0.0004(10) 0.0066(9)
O7 0.0388(10) 0.0284(11) 0.0229(9) -0.0075(8) 0.0019(8) -0.0058(8)
C8 0.0180(11) 0.0188(13) 0.0295(13) -0.0012(10) -0.0003(10) 0.0040(9)
O8 0.0261(9) 0.0222(10) 0.0437(11) 0.0021(8) 0.0074(8) 0.0039(7)
C9 0.0156(11) 0.0237(14) 0.0260(13) 0.0016(10) 0.0034(9) 0.0045(9)
O9 0.0320(9) 0.0258(10) 0.0250(9) -0.0044(7) -0.0010(7) -0.0028(7)
C10 0.0133(10) 0.0220(14) 0.0352(14) 0.0029(11) 0.0009(10) 0.0017(9)
O10 0.0222(8) 0.0276(10) 0.0431(11) 0.0098(9) -0.0005(8) -0.0024(7)
C11 0.063(2) 0.0250(17) 0.0352(16) -0.0083(12) 0.0050(14) -0.0100(14)
O11 0.0330(10) 0.0250(11) 0.0349(10) 0.0059(8) 0.0054(8) 0.0095(8)
C12 0.0236(12) 0.0385(17) 0.0493(17) 0.0130(14) 0.0033(12) 0.0114(11)
O12 0.0224(9) 0.0347(12) 0.0331(10) 0.0023(8) -0.0002(8) -0.0056(7)
C13 0.0203(12) 0.0433(19) 0.066(2) 0.0207(17) -0.0076(14) -0.0019(12)
C14 0.0264(12) 0.0243(14) 0.0364(14) 0.0027(11) -0.0018(11) -0.0060(10)
C15 0.0296(13) 0.0221(14) 0.0262(12) 0.0002(10) 0.0014(10) -0.0024(10)
C16 0.0326(13) 0.0239(14) 0.0266(13) 0.0028(10) -0.0036(11) 0.0030(10)
C17 0.0338(14) 0.0267(16) 0.0308(13) -0.0012(11) -0.0036(11) 0.0103(11)
C18 0.0212(12) 0.0419(17) 0.0307(13) 0.0003(12) 0.0005(10) 0.0084(11)
C19 0.0229(12) 0.0432(18) 0.0308(14) -0.0016(12) 0.0012(11) -0.0020(11)
C20 0.0320(13) 0.0328(16) 0.0304(14) -0.0029(11) 0.0058(11) -0.0113(11)
C21 0.0421(15) 0.0282(16) 0.0246(14) 0.0007(11) 0.0056(11) -0.0075(11)
C22 0.0425(15) 0.0221(14) 0.0280(13) 0.0027(11) -0.0079(12) -0.0008(11)
C23 0.0377(14) 0.0211(14) 0.0314(14) -0.0015(11) -0.0037(12) 0.0098(10)
C24 0.0244(11) 0.0232(14) 0.0258(13) 0.0001(11) 0.0012(10) -0.0123(9)
C25 0.0175(12) 0.0281(15) 0.0324(14) -0.0102(11) 0.0064(11) -0.0071(10)
C26 0.0160(12) 0.0234(14) 0.0321(14) -0.0010(11) 0.0000(10) -0.0031(10)
C27 0.0175(11) 0.0226(16) 0.0240(13) -0.0006(10) -0.0016(9) -0.0046(9)
C28 0.0227(12) 0.0196(13) 0.0241(12) -0.0011(10) -0.0025(10) -0.0065(9)
C29 0.0218(12) 0.0265(15) 0.0296(14) 0.0045(10) -0.0074(11) -0.0030(9)
C30 0.0192(11) 0.0259(14) 0.0273(12) -0.0056(11) -0.0024(10) -0.0065(9)
C31 0.0192(11) 0.0187(13) 0.0310(13) 0.0011(10) -0.0011(10) -0.0046(9)
C32 0.0162(11) 0.0313(16) 0.0266(13) 0.0002(11) 0.0036(10) -0.0065(10)
C33 0.0168(11) 0.0266(15) 0.0385(15) -0.0003(12) -0.0020(11) 0.0028(9)
C34 0.282(9) 0.035(3) 0.0261(17) 0.0042(16) 0.000(3) 0.076(4)
C35 0.0515(18) 0.0374(18) 0.0282(14) -0.0059(12) -0.0069(13) -0.0147(14)
C36 0.0303(14) 0.0395(18) 0.0388(15) -0.0007(13) -0.0106(12) -0.0123(12)
C37 0.0190(12) 0.0365(17) 0.0454(17) 0.0090(13) 0.0000(11) 0.0037(11)
C38 0.0244(13) 0.0385(18) 0.067(2) 0.0115(15) 0.0027(13) 0.0086(12)
C39 0.0390(15) 0.0203(15) 0.0536(18) -0.0012(12) 0.0194(14) 0.0056(11)
C40 0.0539(17) 0.0222(15) 0.0296(14) -0.0044(11) 0.0154(13) -0.0043(12)
C41 0.0433(16) 0.0277(16) 0.0343(15) 0.0049(12) -0.0147(13) -0.0122(12)
C42 0.0253(13) 0.0334(16) 0.0509(18) 0.0142(14) -0.0108(13) -0.0103(11)
C43 0.0195(13) 0.049(2) 0.054(2) 0.0090(16) 0.0068(13) 0.0041(12)
C44 0.0254(13) 0.0423(19) 0.0498(18) 0.0074(14) 0.0062(13) 0.0152(13)
C45 0.0517(17) 0.0215(15) 0.0325(15) 0.0039(12) 0.0126(13) 0.0100(12)
C46 0.0604(19) 0.0233(15) 0.0255(14) -0.0051(11) 0.0118(13) -0.0013(12)
O50 0.167(5) 0.234(7) 0.085(3) 0.044(4) 0.039(3) 0.115(5)

loop_
_atom_type_symbol
_atom_type_description
_atom_type_scat_dispersion_real
_atom_type_scat_dispersion_imag
_atom_type_scat_source
C C 0.0181 0.0091 'International Tables Vol C Tables 4.2.6.8 and 6.1.1.4'
H H 0.0000 0.0000 'International Tables Vol C Tables 4.2.6.8 and 6.1.1.4'
B B 0.0090 0.0039 'International Tables Vol C Tables 4.2.6.8 and 6.1.1.4'
O O 0.0492 0.0322 'International Tables Vol C Tables 4.2.6.8 and 6.1.1.4'
F F 0.0727 0.0534 'International Tables Vol C Tables 4.2.6.8 and 6.1.1.4'
K K 0.3868 1.0657 'International Tables Vol C Tables 4.2.6.8 and 6.1.1.4'
Fe Fe -1.1336 3.1974 'International Tables Vol C Tables 4.2.6.8 and 6.1.1.4'

loop_
_geom_angle_atom_site_label_1
_geom_angle_atom_site_label_2
_geom_angle_atom_site_label_3
_geom_angle
F1 B1 F2 103.8(2)
F1 B1 C11 111.8(2)
F2 B1 C11 108.1(3)
F1 B1 C1 110.2(2)
F2 B1 C1 108.5(2)
C11 B1 C1 113.9(2)
F1 B1 K1 59.57(12)
F2 B1 K1 49.77(12)
C11 B1 K1 102.86(18)
C1 B1 K1 142.43(19)
C2 C1 C5 105.3(2)
C2 C1 B1 129.0(2)
C5 C1 B1 125.7(2)
C2 C1 Fe1 68.45(15)
C5 C1 Fe1 67.88(14)
B1 C1 Fe1 127.79(17)
B1 F1 K1 94.97(14)
C9 Fe1 C10 40.83(11)
C9 Fe1 C4 107.86(11)
C10 Fe1 C4 124.93(11)
C9 Fe1 C3 125.62(11)
C10 Fe1 C3 162.67(12)
C4 Fe1 C3 41.15(11)
C9 Fe1 C5 121.18(10)
C10 Fe1 C5 107.26(10)
C4 Fe1 C5 41.00(11)
C3 Fe1 C5 68.79(10)
C9 Fe1 C8 40.88(11)
C10 Fe1 C8 68.58(10)
C4 Fe1 C8 121.56(11)
C3 Fe1 C8 108.07(10)
C5 Fe1 C8 156.99(11)
C9 Fe1 C6 68.64(11)
C10 Fe1 C6 40.82(11)
C4 Fe1 C6 161.75(11)
C3 Fe1 C6 155.35(12)
C5 Fe1 C6 124.25(11)
C8 Fe1 C6 68.32(10)
C9 Fe1 C7 68.48(10)
C10 Fe1 C7 68.34(10)
C4 Fe1 C7 156.65(11)
C3 Fe1 C7 120.94(11)
C5 Fe1 C7 160.90(11)
C8 Fe1 C7 40.55(10)
C6 Fe1 C7 40.40(11)
C9 Fe1 C2 163.03(12)
C10 Fe1 C2 154.93(12)
C4 Fe1 C2 68.36(11)
C3 Fe1 C2 40.72(11)
C5 Fe1 C2 67.60(10)
C8 Fe1 C2 125.80(11)
C6 Fe1 C2 120.24(12)
C7 Fe1 C2 108.03(10)
C9 Fe1 C1 155.44(11)
C10 Fe1 C1 119.58(11)
C4 Fe1 C1 69.20(10)
C3 Fe1 C1 69.16(10)
C5 Fe1 C1 40.64(10)
C8 Fe1 C1 161.46(11)
C6 Fe1 C1 106.14(10)
C7 Fe1 C1 123.98(11)
C2 Fe1 C1 40.39(11)
F2 K1 O5 94.91(6)
F2 K1 O3 122.66(6)
O5 K1 O3 115.86(6)
F2 K1 F1 48.53(5)
O5 K1 F1 82.68(5)
O3 K1 F1 86.94(5)
F2 K1 O2 117.07(6)
O5 K1 O2 145.56(6)
O3 K1 O2 58.32(5)
F1 K1 O2 127.53(5)
F2 K1 O1 92.56(5)
O5 K1 O1 112.55(6)
O3 K1 O1 114.94(5)
F1 K1 O1 140.32(5)
O2 K1 O1 57.02(5)
F2 K1 O4 120.27(5)
O5 K1 O4 58.12(5)
O3 K1 O4 58.15(5)
F1 K1 O4 74.09(5)
O2 K1 O4 109.73(5)
O1 K1 O4 145.41(6)
F2 K1 O6 93.66(6)
O5 K1 O6 56.43(5)
O3 K1 O6 143.65(5)
F1 K1 O6 123.07(5)
O2 K1 O6 106.14(5)
O1 K1 O6 56.23(5)
O4 K1 O6 107.14(5)
F2 K1 B1 25.01(6)
O5 K1 B1 81.84(7)
O3 K1 B1 110.31(7)
F1 K1 B1 25.46(6)
O2 K1 B1 132.59(7)
O1 K1 B1 117.26(7)
O4 K1 B1 95.29(6)
O6 K1 B1 103.72(7)
F2 K1 H50A 44.0
O5 K1 H50A 136.9
O3 K1 H50A 86.5
F1 K1 H50A 61.1
O2 K1 H50A 77.5
O1 K1 H50A 86.4
O4 K1 H50A 124.1
O6 K1 H50A 124.4
B1 K1 H50A 55.3
C23 O1 C12 110.8(2)
C23 O1 K1 120.97(14)
C12 O1 K1 118.45(15)
F3 B2 F4 101.7(3)
F3 B2 C34 110.6(3)
F4 B2 C34 109.8(4)
F3 B2 C24 112.6(3)
F4 B2 C24 108.0(3)
C34 B2 C24 113.4(3)
F3 B2 K2 59.45(13)
F4 B2 K2 54.06(13)
C34 B2 K2 93.5(2)
C24 B2 K2 152.4(2)
C3 C2 C1 110.3(2)
C3 C2 Fe1 69.01(15)
C1 C2 Fe1 71.16(14)
C3 C2 H2 124.8
C1 C2 H2 124.8
Fe1 C2 H2 124.8
B1 F2 K1 105.22(15)
C29 Fe2 C28 123.91(11)
C29 Fe2 C33 40.72(12)
C28 Fe2 C33 106.89(11)
C29 Fe2 C30 40.80(11)
C28 Fe2 C30 161.16(11)
C33 Fe2 C30 68.46(11)
C29 Fe2 C26 157.35(11)
C28 Fe2 C26 68.10(11)
C33 Fe2 C26 160.91(12)
C30 Fe2 C26 122.20(11)
C29 Fe2 C31 68.48(11)
C28 Fe2 C31 156.39(11)
C33 Fe2 C31 68.30(11)
C30 Fe2 C31 40.65(11)
C26 Fe2 C31 108.46(10)
C29 Fe2 C25 121.87(12)
C28 Fe2 C25 67.50(11)
C33 Fe2 C25 156.39(12)
C30 Fe2 C25 109.00(10)
C26 Fe2 C25 40.54(11)
C31 Fe2 C25 126.07(11)
C29 Fe2 C27 160.50(11)
C28 Fe2 C27 40.77(11)
C33 Fe2 C27 123.64(11)
C30 Fe2 C27 157.00(11)
C26 Fe2 C27 40.62(11)
C31 Fe2 C27 121.25(11)
C25 Fe2 C27 68.11(11)
C29 Fe2 C32 68.62(11)
C28 Fe2 C32 120.75(11)
C33 Fe2 C32 40.76(11)
C30 Fe2 C32 68.46(10)
C26 Fe2 C32 124.60(11)
C31 Fe2 C32 40.53(11)
C25 Fe2 C32 162.08(12)
C27 Fe2 C32 106.89(11)
C29 Fe2 C24 106.49(11)
C28 Fe2 C24 40.76(10)
C33 Fe2 C24 119.95(11)
C30 Fe2 C24 124.40(11)
C26 Fe2 C24 69.12(11)
C31 Fe2 C24 161.97(11)
C25 Fe2 C24 40.69(11)
C27 Fe2 C24 69.32(11)
C32 Fe2 C24 155.55(12)
F4 K2 F3 48.96(5)
F4 K2 O12 79.88(7)
F3 K2 O12 124.84(5)
F4 K2 O9 117.40(8)
F3 K2 O9 78.77(5)
O12 K2 O9 117.21(6)
F4 K2 O11 105.14(10)
F3 K2 O11 99.20(5)
O12 K2 O11 114.94(6)
O9 K2 O11 116.38(6)
F4 K2 O8 103.17(10)
F3 K2 O8 108.76(5)
O12 K2 O8 58.51(6)
O9 K2 O8 58.79(5)
O11 K2 O8 149.05(6)
F4 K2 O10 128.52(7)
F3 K2 O10 83.61(5)
O12 K2 O10 151.13(6)
O9 K2 O10 58.59(6)
O11 K2 O10 58.02(6)
O8 K2 O10 111.40(6)
F4 K2 O7 91.37(8)
F3 K2 O7 129.98(5)
O12 K2 O7 57.04(6)
O9 K2 O7 150.13(6)
O11 K2 O7 58.01(6)
O8 K2 O7 109.33(5)
O10 K2 O7 110.68(6)
F4 K2 B2 26.79(8)
F3 K2 B2 26.31(7)
O12 K2 B2 106.66(8)
O9 K2 B2 104.43(7)
O11 K2 B2 92.83(9)
O8 K2 B2 118.12(9)
O10 K2 B2 101.79(8)
O7 K2 B2 105.14(7)
C14 O2 C13 112.0(2)
C14 O2 K1 109.94(15)
C13 O2 K1 109.60(17)
C2 C3 C4 107.1(2)
C2 C3 Fe1 70.27(14)
C4 C3 Fe1 69.30(14)
C2 C3 H3 126.4
C4 C3 H3 126.4
Fe1 C3 H3 126.4
B2 F3 K2 94.24(16)
C16 O3 C15 111.8(2)
C16 O3 K1 120.25(15)
C15 O3 K1 119.51(14)
C5 C4 C3 107.5(2)
C5 C4 Fe1 69.81(14)
C3 C4 Fe1 69.56(14)
C5 C4 H4 126.3
C3 C4 H4 126.3
Fe1 C4 H4 126.3
B2 F4 K2 99.15(17)
C17 O4 C18 111.0(2)
C17 O4 K1 105.77(14)
C18 O4 K1 103.29(14)
C4 C5 C1 109.8(2)
C4 C5 Fe1 69.19(14)
C1 C5 Fe1 71.48(14)
C4 C5 H5 125.1
C1 C5 H5 125.1
Fe1 C5 H5 125.1
C20 O5 C19 113.5(2)
C20 O5 K1 123.87(15)
C19 O5 K1 121.36(16)
C7 C6 C10 107.9(2)
C7 C6 Fe1 69.96(14)
C10 C6 Fe1 69.10(14)
C7 C6 H6 126.1
C10 C6 H6 126.1
Fe1 C6 H6 126.1
C21 O6 C22 110.9(2)
C21 O6 K1 101.19(15)
C22 O6 K1 109.03(15)
C6 C7 C8 108.3(2)
C6 C7 Fe1 69.64(15)
C8 C7 Fe1 69.44(14)
C6 C7 H7 125.9
C8 C7 H7 125.9
Fe1 C7 H7 125.9
C35 O7 C46 111.1(2)
C35 O7 K2 105.17(17)
C46 O7 K2 107.83(16)
C7 C8 C9 107.9(2)
C7 C8 Fe1 70.02(14)
C9 C8 Fe1 69.19(14)
C7 C8 H8 126.0
C9 C8 H8 126.0
Fe1 C8 H8 126.0
C39 O8 C38 109.8(2)
C39 O8 K2 107.18(14)
C38 O8 K2 107.52(17)
C10 C9 C8 107.8(2)
C10 C9 Fe1 69.59(14)
C8 C9 Fe1 69.93(14)
C10 C9 H9 126.1
C8 C9 H9 126.1
Fe1 C9 H9 126.1
C41 O9 C40 113.0(2)
C41 O9 K2 120.05(16)
C40 O9 K2 119.33(16)
C9 C10 C6 108.1(2)
C9 C10 Fe1 69.58(13)
C6 C10 Fe1 70.09(14)
C9 C10 H10 125.9
C6 C10 H10 125.9
Fe1 C10 H10 125.9
C43 O10 C42 112.2(2)
C43 O10 K2 107.97(17)
C42 O10 K2 107.58(14)
B1 C11 H11A 109.5
B1 C11 H11B 109.5
H11A C11 H11B 109.5
B1 C11 H11C 109.5
H11A C11 H11C 109.5
H11B C11 H11C 109.5
C45 O11 C44 112.6(2)
C45 O11 K2 121.11(16)
C44 O11 K2 119.98(17)
O1 C12 C13 108.9(2)
O1 C12 H12A 109.9
C13 C12 H12A 109.9
O1 C12 H12B 109.9
C13 C12 H12B 109.9
H12A C12 H12B 108.3
C36 O12 C37 112.6(2)
C36 O12 K2 123.12(16)
C37 O12 K2 120.68(16)
O2 C13 C12 108.9(2)
O2 C13 H13A 109.9
C12 C13 H13A 109.9
O2 C13 H13B 109.9
C12 C13 H13B 109.9
H13A C13 H13B 108.3
O2 C14 C15 108.8(2)
O2 C14 H14A 109.9
C15 C14 H14A 109.9
O2 C14 H14B 109.9
C15 C14 H14B 109.9
H14A C14 H14B 108.3
O3 C15 C14 108.0(2)
O3 C15 H15A 110.1
C14 C15 H15A 110.1
O3 C15 H15B 110.1
C14 C15 H15B 110.1
H15A C15 H15B 108.4
O3 C16 C17 108.7(2)
O3 C16 H16A 109.9
C17 C16 H16A 109.9
O3 C16 H16B 109.9
C17 C16 H16B 109.9
H16A C16 H16B 108.3
O4 C17 C16 109.1(2)
O4 C17 H17A 109.9
C16 C17 H17A 109.9
O4 C17 H17B 109.9
C16 C17 H17B 109.9
H17A C17 H17B 108.3
O4 C18 C19 109.1(2)
O4 C18 H18A 109.9
C19 C18 H18A 109.9
O4 C18 H18B 109.9
C19 C18 H18B 109.9
H18A C18 H18B 108.3
O5 C19 C18 109.1(2)
O5 C19 H19A 109.9
C18 C19 H19A 109.9
O5 C19 H19B 109.9
C18 C19 H19B 109.9
H19A C19 H19B 108.3
O5 C20 C21 108.8(2)
O5 C20 H20A 109.9
C21 C20 H20A 109.9
O5 C20 H20B 109.9
C21 C20 H20B 109.9
H20A C20 H20B 108.3
O6 C21 C20 109.4(2)
O6 C21 H21A 109.8
C20 C21 H21A 109.8
O6 C21 H21B 109.8
C20 C21 H21B 109.8
H21A C21 H21B 108.2
O6 C22 C23 110.0(2)
O6 C22 H22A 109.7
C23 C22 H22A 109.7
O6 C22 H22B 109.7
C23 C22 H22B 109.7
H22A C22 H22B 108.2
O1 C23 C22 108.3(2)
O1 C23 H23A 110.0
C22 C23 H23A 110.0
O1 C23 H23B 110.0
C22 C23 H23B 110.0
H23A C23 H23B 108.4
C28 C24 C25 105.0(2)
C28 C24 B2 125.8(3)
C25 C24 B2 129.3(3)
C28 C24 Fe2 68.47(14)
C25 C24 Fe2 68.82(15)
B2 C24 Fe2 126.76(19)
C26 C25 C24 110.0(2)
C26 C25 Fe2 69.62(15)
C24 C25 Fe2 70.49(14)
C26 C25 H25 125.0
C24 C25 H25 125.0
Fe2 C25 H25 125.0
C25 C26 C27 107.8(2)
C25 C26 Fe2 69.84(16)
C27 C26 Fe2 69.83(14)
C25 C26 H26 126.1
C27 C26 H26 126.1
Fe2 C26 H26 126.1
C26 C27 C28 107.0(2)
C26 C27 Fe2 69.55(15)
C28 C27 Fe2 69.27(14)
C26 C27 H27 126.5
C28 C27 H27 126.5
Fe2 C27 H27 126.5
C27 C28 C24 110.2(2)
C27 C28 Fe2 69.96(15)
C24 C28 Fe2 70.77(15)
C27 C28 H28 124.9
C24 C28 H28 124.9
Fe2 C28 H28 124.9
C33 C29 C30 108.1(2)
C33 C29 Fe2 69.91(14)
C30 C29 Fe2 69.93(14)
C33 C29 H29 126.0
C30 C29 H29 126.0
Fe2 C29 H29 126.0
C29 C30 C31 107.8(2)
C29 C30 Fe2 69.27(15)
C31 C30 Fe2 69.88(14)
C29 C30 H30 126.1
C31 C30 H30 126.1
Fe2 C30 H30 126.1
C32 C31 C30 108.3(2)
C32 C31 Fe2 69.83(14)
C30 C31 Fe2 69.47(14)
C32 C31 H31 125.8
C30 C31 H31 125.8
Fe2 C31 H31 125.8
C31 C32 C33 107.6(2)
C31 C32 Fe2 69.65(14)
C33 C32 Fe2 69.25(14)
C31 C32 H32 126.2
C33 C32 H32 126.2
Fe2 C32 H32 126.2
C29 C33 C32 108.2(2)
C29 C33 Fe2 69.38(14)
C32 C33 Fe2 69.98(14)
C29 C33 H33 125.9
C32 C33 H33 125.9
Fe2 C33 H33 125.9
B2 C34 H34A 109.5
B2 C34 H34B 109.5
H34A C34 H34B 109.5
B2 C34 H34C 109.5
H34A C34 H34C 109.5
H34B C34 H34C 109.5
O7 C35 C36 108.8(2)
O7 C35 H35A 109.9
C36 C35 H35A 109.9
O7 C35 H35B 109.9
C36 C35 H35B 109.9
H35A C35 H35B 108.3
O12 C36 C35 108.3(2)
O12 C36 H36A 110.0
C35 C36 H36A 110.0
O12 C36 H36B 110.0
C35 C36 H36B 110.0
H36A C36 H36B 108.4
O12 C37 C38 108.6(2)
O12 C37 H37A 110.0
C38 C37 H37A 110.0
O12 C37 H37B 110.0
C38 C37 H37B 110.0
H37A C37 H37B 108.4
O8 C38 C37 109.2(2)
O8 C38 H38A 109.8
C37 C38 H38A 109.8
O8 C38 H38B 109.8
C37 C38 H38B 109.8
H38A C38 H38B 108.3
O8 C39 C40 108.0(2)
O8 C39 H39A 110.1
C40 C39 H39A 110.1
O8 C39 H39B 110.1
C40 C39 H39B 110.1
H39A C39 H39B 108.4
O9 C40 C39 108.2(2)
O9 C40 H40A 110.1
C39 C40 H40A 110.1
O9 C40 H40B 110.1
C39 C40 H40B 110.1
H40A C40 H40B 108.4
O9 C41 C42 108.6(2)
O9 C41 H41A 110.0
C42 C41 H41A 110.0
O9 C41 H41B 110.0
C42 C41 H41B 110.0
H41A C41 H41B 108.4
O10 C42 C41 108.8(2)
O10 C42 H42A 109.9
C41 C42 H42A 109.9
O10 C42 H42B 109.9
C41 C42 H42B 109.9
H42A C42 H42B 108.3
O10 C43 C44 108.5(2)
O10 C43 H43A 110.0
C44 C43 H43A 110.0
O10 C43 H43B 110.0
C44 C43 H43B 110.0
H43A C43 H43B 108.4
O11 C44 C43 109.0(2)
O11 C44 H44A 109.9
C43 C44 H44A 109.9
O11 C44 H44B 109.9
C43 C44 H44B 109.9
H44A C44 H44B 108.3
O11 C45 C46 108.9(2)
O11 C45 H45A 109.9
C46 C45 H45A 109.9
O11 C45 H45B 109.9
C46 C45 H45B 109.9
H45A C45 H45B 108.3
O7 C46 C45 109.4(2)
O7 C46 H46A 109.8
C45 C46 H46A 109.8
O7 C46 H46B 109.8
C45 C46 H46B 109.8
H46A C46 H46B 108.3
H50A O50 H50B 124.1

loop_
_geom_bond_atom_site_label_1
_geom_bond_atom_site_label_2
_geom_bond_distance
B1 F1 1.443(3)
B1 F2 1.464(3)
B1 C11 1.606(5)
B1 C1 1.622(4)
B1 K1 3.343(3)
C1 C2 1.432(4)
C1 C5 1.437(4)
C1 Fe1 2.092(3)
F1 K1 2.8931(17)
Fe1 C9 2.036(2)
Fe1 C10 2.036(2)
Fe1 C4 2.036(2)
Fe1 C3 2.039(2)
Fe1 C5 2.044(2)
Fe1 C8 2.045(2)
Fe1 C6 2.049(3)
Fe1 C7 2.053(2)
Fe1 C2 2.056(3)
K1 F2 2.6449(18)
K1 O5 2.8078(18)
K1 O3 2.8407(19)
K1 O2 2.8983(19)
K1 O1 2.9503(18)
K1 O4 2.9627(18)
K1 O6 3.072(2)
K1 H50A 3.0334
O1 C23 1.416(3)
O1 C12 1.426(3)
B2 F3 1.429(4)
B2 F4 1.468(4)
B2 C34 1.588(6)
B2 C24 1.618(4)
B2 K2 3.215(3)
C2 C3 1.425(4)
C2 H2 1.0000
Fe2 C29 2.034(3)
Fe2 C28 2.041(3)
Fe2 C33 2.041(2)
Fe2 C30 2.043(2)
Fe2 C26 2.046(3)
Fe2 C31 2.048(2)
Fe2 C25 2.049(3)
Fe2 C27 2.050(3)
Fe2 C32 2.051(2)
Fe2 C24 2.072(3)
K2 F4 2.637(2)
K2 F3 2.7764(16)
K2 O12 2.8118(19)
K2 O9 2.8164(19)
K2 O11 2.8378(19)
K2 O8 2.8976(18)
K2 O10 2.9143(18)
K2 O7 2.988(2)
O2 C14 1.417(3)
O2 C13 1.431(3)
C3 C4 1.432(4)
C3 H3 1.0000
O3 C16 1.421(3)
O3 C15 1.426(3)
C4 C5 1.429(4)
C4 H4 1.0000
O4 C17 1.423(3)
O4 C18 1.435(3)
C5 H5 1.0000
O5 C20 1.417(4)
O5 C19 1.419(3)
C6 C7 1.416(4)
C6 C10 1.424(4)
C6 H6 1.0000
O6 C21 1.414(3)
O6 C22 1.424(3)
C7 C8 1.420(4)
C7 H7 1.0000
O7 C35 1.421(4)
O7 C46 1.431(3)
C8 C9 1.425(4)
C8 H8 1.0000
O8 C39 1.425(3)
O8 C38 1.440(4)
C9 C10 1.420(4)
C9 H9 1.0000
O9 C41 1.412(3)
O9 C40 1.424(3)
C10 H10 1.0000
O10 C43 1.418(4)
O10 C42 1.434(4)
C11 H11A 0.9800
C11 H11B 0.9800
C11 H11C 0.9800
O11 C45 1.417(4)
O11 C44 1.429(4)
C12 C13 1.479(5)
C12 H12A 0.9900
C12 H12B 0.9900
O12 C36 1.421(4)
O12 C37 1.426(4)
C13 H13A 0.9900
C13 H13B 0.9900
C14 C15 1.494(4)
C14 H14A 0.9900
C14 H14B 0.9900
C15 H15A 0.9900
C15 H15B 0.9900
C16 C17 1.492(4)
C16 H16A 0.9900
C16 H16B 0.9900
C17 H17A 0.9900
C17 H17B 0.9900
C18 C19 1.493(4)
C18 H18A 0.9900
C18 H18B 0.9900
C19 H19A 0.9900
C19 H19B 0.9900
C20 C21 1.497(4)
C20 H20A 0.9900
C20 H20B 0.9900
C21 H21A 0.9900
C21 H21B 0.9900
C22 C23 1.495(4)
C22 H22A 0.9900
C22 H22B 0.9900
C23 H23A 0.9900
C23 H23B 0.9900
C24 C28 1.432(4)
C24 C25 1.433(4)
C25 C26 1.419(4)
C25 H25 1.0000
C26 C27 1.422(4)
C26 H26 1.0000
C27 C28 1.425(4)
C27 H27 1.0000
C28 H28 1.0000
C29 C33 1.418(4)
C29 C30 1.421(4)
C29 H29 1.0000
C30 C31 1.421(4)
C30 H30 1.0000
C31 C32 1.420(4)
C31 H31 1.0000
C32 C33 1.425(4)
C32 H32 1.0000
C33 H33 1.0000
C34 H34A 0.9800
C34 H34B 0.9800
C34 H34C 0.9800
C35 C36 1.493(4)
C35 H35A 0.9900
C35 H35B 0.9900
C36 H36A 0.9900
C36 H36B 0.9900
C37 C38 1.478(5)
C37 H37A 0.9900
C37 H37B 0.9900
C38 H38A 0.9900
C38 H38B 0.9900
C39 C40 1.495(5)
C39 H39A 0.9900
C39 H39B 0.9900
C40 H40A 0.9900
C40 H40B 0.9900
C41 C42 1.482(5)
C41 H41A 0.9900
C41 H41B 0.9900
C42 H42A 0.9900
C42 H42B 0.9900
C43 C44 1.487(5)
C43 H43A 0.9900
C43 H43B 0.9900
C44 H44A 0.9900
C44 H44B 0.9900
C45 C46 1.497(5)
C45 H45A 0.9900
C45 H45B 0.9900
C46 H46A 0.9900
C46 H46B 0.9900
O50 H50A 0.8792
O50 H50B 0.8775
